data_7119565
loop_
_publ_author_name
'Zhang, Yuanyuan'
'Schley, Nathan D.'

_publ_section_title
;
 Reversible alkoxycarbene formation by C-H activation of ethers via
 discrete, isolable intermediates.
;
_journal_issue 13
_journal_name_full 'Chemical communications (Cambridge, England)'
_journal_page_first 2130
_journal_page_last 2133
_journal_paper_doi 10.1039/c6cc09838j
_journal_volume 53
_journal_year 2017
_chemical_formula_moiety 'C42 H35 Ir N O2 P2, C32 H12 B F24'
_chemical_formula_sum 'C74 H47 B F24 Ir N O2 P2'
_chemical_formula_weight 1703.07
_space_group_crystal_system triclinic
_space_group_IT_number 2
_space_group_name_Hall '-P 1'
_space_group_name_H-M_alt 'P -1'
_symmetry_space_group_name_Hall '-P 1'
_symmetry_space_group_name_H-M 'P -1'
_atom_sites_solution_hydrogens mixed
_atom_sites_solution_primary direct
_audit_creation_date 2016-11-08
_audit_creation_method
;
Olex2 1.2
(compiled 2016.09.09 svn.r3337 for OlexSys, GUI svn.r5227)
;
_audit_update_record
;
2016-12-10 deposited with the CCDC.
2017-01-20 downloaded from the CCDC.
;
_cell_angle_alpha 91.118(3)
_cell_angle_beta 110.507(4)
_cell_angle_gamma 100.549(3)
_cell_formula_units_Z 2
_cell_length_a 14.2753(5)
_cell_length_b 15.5619(3)
_cell_length_c 16.6725(7)
_cell_measurement_reflns_used 20914
_cell_measurement_temperature 100
_cell_measurement_theta_max 28.7550
_cell_measurement_theta_min 3.5770
_cell_volume 3396.4(2)
_computing_cell_refinement 'CrysAlisPro 1.171.38.43 (Rigaku OD, 2015)'
_computing_data_collection 'CrysAlisPro 1.171.38.43 (Rigaku OD, 2015)'
_computing_data_reduction 'CrysAlisPro 1.171.38.43 (Rigaku OD, 2015)'
_computing_molecular_graphics 'Olex2 (Dolomanov et al., 2009)'
_computing_publication_material 'Olex2 (Dolomanov et al., 2009)'
_computing_structure_refinement 'ShelXL (Sheldrick, 2015)'
_computing_structure_solution 'ShelXT (Sheldrick, 2015)'
_diffrn_ambient_environment air
_diffrn_ambient_temperature 100
_diffrn_detector 'CCD plate'
_diffrn_detector_area_resol_mean 8.1506
_diffrn_detector_type EosS2
_diffrn_measured_fraction_theta_full 0.998
_diffrn_measured_fraction_theta_max 0.881
_diffrn_measurement_details
;
List of Runs (angles in degrees, time in seconds):

  # Type    Start    End  Width  t~exp~   \w     \q     \k     \f   Frames
#--------------------------------------------------------------------------
  1  \w      0.00  81.00   1.00   25.00    --   15.35  57.00-150.00   81
  2  \w      0.00  81.00   1.00   25.00    --   15.35  57.00 150.00   81
  3  \w    -11.00  84.00   1.00   25.00    --   15.35  19.00   0.00   95
  4  \w    -10.00  82.00   1.00   25.00    --   15.35  77.00 -60.00   92
  5  \w      0.00  81.00   1.00   25.00    --   15.35  57.00  60.00   81
  6  \w    -81.00  -1.00   1.00   25.00    --  -15.58 -57.00-150.00   80
  7  \w    -30.00  50.00   1.00   25.00    --  -15.58  57.00 -30.00   80
  8  \w    -51.00  41.00   1.00   25.00    --   15.35 -77.00  90.00   92
  9  \w    -50.00 -13.00   1.00   25.00    --   15.35 -57.00 150.00   37
 10  \w    -49.00  34.00   1.00   25.00    --   15.35 -64.00-142.00   83
 11  \w    -20.00   7.00   1.00   25.00    --   15.35 -99.00   0.00   27
 12  \w    -20.00  52.00   1.00   25.00    --   15.35 -99.00-180.00   72
;
_diffrn_measurement_device 'four-circle diffractometer'
_diffrn_measurement_device_type 'SuperNova, Dual, Cu at zero, EosS2'
_diffrn_measurement_method '\w scans'
_diffrn_orient_matrix_type 'CrysAlisPro convention (1999,Acta A55,543-557)'
_diffrn_orient_matrix_UB_11 -0.0262146000
_diffrn_orient_matrix_UB_12 -0.0444556000
_diffrn_orient_matrix_UB_13 -0.0094271000
_diffrn_orient_matrix_UB_21 0.0415639000
_diffrn_orient_matrix_UB_22 -0.0125363000
_diffrn_orient_matrix_UB_23 0.0323343000
_diffrn_orient_matrix_UB_31 -0.0228067000
_diffrn_orient_matrix_UB_32 0.0058253000
_diffrn_orient_matrix_UB_33 0.0307554000
_diffrn_radiation_monochromator mirror
_diffrn_radiation_probe x-ray
_diffrn_radiation_type MoK\a
_diffrn_radiation_wavelength 0.71073
_diffrn_reflns_av_R_equivalents 0.0600
_diffrn_reflns_av_unetI/netI 0.0575
_diffrn_reflns_Laue_measured_fraction_full 0.998
_diffrn_reflns_Laue_measured_fraction_max 0.881
_diffrn_reflns_limit_h_max 19
_diffrn_reflns_limit_h_min -18
_diffrn_reflns_limit_k_max 21
_diffrn_reflns_limit_k_min -20
_diffrn_reflns_limit_l_max 22
_diffrn_reflns_limit_l_min -22
_diffrn_reflns_number 67020
_diffrn_reflns_point_group_measured_fraction_full 0.998
_diffrn_reflns_point_group_measured_fraction_max 0.881
_diffrn_reflns_theta_full 25.242
_diffrn_reflns_theta_max 29.445
_diffrn_reflns_theta_min 2.980
_diffrn_source 'micro-focus sealed X-ray tube'
_diffrn_source_type 'SuperNova (Mo) X-ray Source'
_exptl_absorpt_coefficient_mu 2.127
_exptl_absorpt_correction_T_max 0.904
_exptl_absorpt_correction_T_min 0.763
_exptl_absorpt_correction_type gaussian
_exptl_absorpt_process_details
;
CrysAlisPro 1.171.38.43 (Rigaku Oxford Diffraction, 2015)
Numerical absorption correction based on gaussian integration over
            a multifaceted crystal model
Empirical absorption correction using spherical harmonics,
 implemented in SCALE3 ABSPACK scaling algorithm.
;
_exptl_crystal_colour yellow
_exptl_crystal_colour_primary yellow
_exptl_crystal_density_diffrn 1.665
_exptl_crystal_description block
_exptl_crystal_F_000 1684
_exptl_crystal_size_max 0.171
_exptl_crystal_size_mid 0.122
_exptl_crystal_size_min 0.056
_refine_diff_density_max 1.399
_refine_diff_density_min -1.029
_refine_diff_density_rms 0.112
_refine_ls_extinction_method none
_refine_ls_goodness_of_fit_ref 1.057
_refine_ls_hydrogen_treatment mixed
_refine_ls_matrix_type full
_refine_ls_number_parameters 1026
_refine_ls_number_reflns 16594
_refine_ls_number_restraints 55
_refine_ls_restrained_S_all 1.058
_refine_ls_R_factor_all 0.0625
_refine_ls_R_factor_gt 0.0433
_refine_ls_shift/su_max 0.003
_refine_ls_shift/su_mean 0.000
_refine_ls_structure_factor_coef Fsqd
_refine_ls_weighting_details 'w=1/[\s^2^(Fo^2^)+(0.0300P)^2^+6.3010P] where P=(Fo^2^+2Fc^2^)/3'
_refine_ls_weighting_scheme calc
_refine_ls_wR_factor_gt 0.0858
_refine_ls_wR_factor_ref 0.0941
_reflns_Friedel_coverage 0.000
_reflns_number_gt 13519
_reflns_number_total 16594
_reflns_threshold_expression 'I > 2\s(I)'
_cod_data_source_file c6cc09838j2.cif
_cod_data_source_block Complex_3
_cod_depositor_comments 'Adding full bibliography for 7119563--7119566.cif.'
_cod_database_code 7119565
_chemical_oxdiff_formula C74H46B1F24Ir1N1O2P2
_shelx_space_group_comment
;
The symmetry employed for this shelxl refinement is uniquely defined
by the following loop, which should always be used as a source of
symmetry information in preference to the above space-group names.
They are only intended as comments.
;
_reflns_odcompleteness_completeness 99.85
_reflns_odcompleteness_iscentric 1
_reflns_odcompleteness_theta 26.32
_olex2_refinement_description
;
1. Fixed Uiso
 At 1.2 times of:
  All C(H) groups, All C(H,H) groups
 At 1.5 times of:
  All C(H,H,H) groups
2. Restrained distances
 Ir1-H
 1.47 with sigma of 0.02
3. Rigid bond restraints
 F4, F5, F6, F4A, F5A, F6A
 with sigma for 1-2 distances of 0.01 and sigma for 1-3 distances of 0.01
4. Uiso/Uaniso restraints and constraints
F12A \\sim F12: within 1.7A with sigma of 0.04 and sigma for terminal atoms of
0.08
F10A \\sim F10: within 1.7A with sigma of 0.04 and sigma for terminal atoms of
0.08
F11A \\sim F11: within 1.7A with sigma of 0.04 and sigma for terminal atoms of
0.08
C28 \\sim C28B: within 2A with sigma of 0.04 and sigma for terminal atoms of
0.08
C8 \\sim C8B: within 2A with sigma of 0.04 and sigma for terminal atoms of 0.08
F4 \\sim F5 \\sim F6 \\sim F4A \\sim F5A \\sim F6A: within 1.7A with sigma of
0.01 and sigma for terminal atoms of 0.02
5. Others
 Sof(C8B)=Sof(C28B)=Sof(H28B)=1-FVAR(1)
 Sof(C8)=Sof(H8)=Sof(C28)=FVAR(1)
 Sof(F10)=Sof(F11)=Sof(F12)=1-FVAR(2)
 Sof(F10A)=Sof(F11A)=Sof(F12A)=FVAR(2)
 Sof(F4A)=Sof(F5A)=Sof(F6A)=1-FVAR(3)
 Sof(F4)=Sof(F5)=Sof(F6)=FVAR(3)
6.a Ternary CH refined with riding coordinates:
 C8(H8), C28B(H28B)
6.b Secondary CH2 refined with riding coordinates:
 C7(H7A,H7B), C27(H27A,H27B)
6.c Aromatic/amide H refined with riding coordinates:
 C2(H2), C3(H3), C4(H4), C10(H10), C11(H11), C12(H12), C13(H13), C14(H14),
 C16(H16), C17(H17), C18(H18), C19(H19), C20(H20), C22(H22), C23(H23), C24(H24),
  C30(H30), C31(H31), C32(H32), C33(H33), C34(H34), C36(H36), C37(H37),
 C38(H38), C39(H39), C40(H40), C42(H42), C44(H44), C46(H46), C50(H50), C52(H52),
  C54(H54), C58(H58), C60(H60), C62(H62), C66(H66), C68(H68), C70(H70)
6.d Idealised Me refined as rotating group:
 C2A(H2AA,H2AB,H2AC)
;
_shelx_shelxl_version_number 2014/7
_olex2_date_sample_data_collection 2016-07-07
_olex2_exptl_crystal_mounting_method 'mounted in a polyimide loop'
_olex2_submission_special_instructions 'No special instructions were received'
_oxdiff_exptl_absorpt_empirical_details
;
Empirical correction (ABSPACK) includes:
- Absorption correction using spherical harmonics
- Frame scaling
;
_oxdiff_exptl_absorpt_empirical_full_max 1.610
_oxdiff_exptl_absorpt_empirical_full_min 0.463

loop_
_space_group_symop_operation_xyz
'x, y, z'
'-x, -y, -z'

loop_
_atom_site_label
_atom_site_type_symbol
_atom_site_fract_x
_atom_site_fract_y
_atom_site_fract_z
_atom_site_U_iso_or_equiv
_atom_site_adp_type
_atom_site_occupancy
_atom_site_site_symmetry_order
_atom_site_calc_flag
_atom_site_refinement_flags_posn
_atom_site_refinement_flags_adp
_atom_site_refinement_flags_occupancy
_atom_site_disorder_assembly
_atom_site_disorder_group
Ir1 Ir 0.95689(2) 0.34056(2) 0.71704(2) 0.02426(5) Uani 1 1 d D . . . .
H H 1.060(2) 0.358(4) 0.715(4) 0.081(19) Uiso 1 1 d D . . . .
P1 P 0.96789(9) 0.20030(6) 0.67667(6) 0.0314(2) Uani 1 1 d . . . . .
P2 P 0.96602(7) 0.48614(6) 0.75699(6) 0.0217(2) Uani 1 1 d . . . . .
O1 O 1.0718(2) 0.35401(18) 0.91551(17) 0.0366(7) Uani 1 1 d . . . . .
O2 O 0.8795(2) 0.33873(18) 0.51689(16) 0.0327(6) Uani 1 1 d . . . . .
N1 N 0.8115(3) 0.3048(2) 0.7274(2) 0.0404(9) Uani 1 1 d . . . . .
C1 C 1.0435(3) 0.1641(2) 0.7782(2) 0.0343(10) Uani 1 1 d . . . . .
C1A C 0.7386(4) 0.2962(3) 0.7411(3) 0.0458(12) Uani 1 1 d . . . . .
C2 C 1.0914(3) 0.0929(3) 0.7963(3) 0.0357(10) Uani 1 1 d . . . . .
H2 H 1.0816 0.0493 0.7519 0.043 Uiso 1 1 calc R . . . .
C2A C 0.6467(4) 0.2879(4) 0.7621(4) 0.0731(19) Uani 1 1 d . . . . .
H2AA H 0.5904 0.2995 0.7122 0.110 Uiso 1 1 calc GR . . . .
H2AB H 0.6592 0.3304 0.8107 0.110 Uiso 1 1 calc GR . . . .
H2AC H 0.6287 0.2283 0.7775 0.110 Uiso 1 1 calc GR . . . .
C3 C 1.1540(3) 0.0862(3) 0.8807(3) 0.0393(10) Uani 1 1 d . . . . .
H3 H 1.1864 0.0373 0.8930 0.047 Uiso 1 1 calc R . . . .
C4 C 1.1706(3) 0.1490(3) 0.9475(3) 0.0379(10) Uani 1 1 d . . . . .
H4 H 1.2139 0.1434 1.0044 0.045 Uiso 1 1 calc R . . . .
C5 C 1.1229(3) 0.2194(3) 0.9296(2) 0.0313(9) Uani 1 1 d . . . . .
C6 C 1.0607(4) 0.2247(3) 0.8462(3) 0.0385(11) Uani 1 1 d . . . . .
C7 C 1.1209(4) 0.2988(3) 0.9810(3) 0.0416(11) Uani 1 1 d . . . . .
H7A H 1.0809 0.2826 1.0183 0.050 Uiso 1 1 calc R . . . .
H7B H 1.1910 0.3292 1.0172 0.050 Uiso 1 1 calc R . . . .
C9 C 0.8471(3) 0.1220(2) 0.6323(2) 0.0338(10) Uani 1 1 d . . . . .
C10 C 0.8298(4) 0.0440(3) 0.6670(3) 0.0382(10) Uani 1 1 d . . . . .
H10 H 0.8838 0.0271 0.7120 0.046 Uiso 1 1 calc R . . . .
C11 C 0.7332(4) -0.0103(3) 0.6364(3) 0.0482(12) Uani 1 1 d . . . . .
H11 H 0.7217 -0.0644 0.6602 0.058 Uiso 1 1 calc R . . . .
C12 C 0.6551(4) 0.0137(3) 0.5723(3) 0.0476(12) Uani 1 1 d . . . . .
H12 H 0.5890 -0.0230 0.5527 0.057 Uiso 1 1 calc R . . . .
C13 C 0.6715(4) 0.0910(3) 0.5360(3) 0.0576(15) Uani 1 1 d . . . . .
H13 H 0.6173 0.1068 0.4904 0.069 Uiso 1 1 calc R . . . .
C14 C 0.7677(4) 0.1458(3) 0.5661(3) 0.0548(15) Uani 1 1 d . . . . .
H14 H 0.7791 0.1994 0.5415 0.066 Uiso 1 1 calc R . . . .
C15 C 1.0405(4) 0.1843(3) 0.6089(3) 0.0360(10) Uani 1 1 d . . . . .
C16 C 1.1426(4) 0.2276(3) 0.6362(3) 0.0409(11) Uani 1 1 d . . . . .
H16 H 1.1705 0.2679 0.6863 0.049 Uiso 1 1 calc R . . . .
C17 C 1.2034(4) 0.2123(3) 0.5909(3) 0.0445(12) Uani 1 1 d . . . . .
H17 H 1.2730 0.2414 0.6103 0.053 Uiso 1 1 calc R . . . .
C18 C 1.1630(4) 0.1545(3) 0.5174(3) 0.0495(13) Uani 1 1 d . . . . .
H18 H 1.2048 0.1442 0.4860 0.059 Uiso 1 1 calc R . . . .
C19 C 1.0631(4) 0.1125(3) 0.4900(3) 0.0490(13) Uani 1 1 d . . . . .
H19 H 1.0357 0.0728 0.4395 0.059 Uiso 1 1 calc R . . . .
C20 C 1.0010(4) 0.1268(3) 0.5347(3) 0.0423(11) Uani 1 1 d . . . . .
H20 H 0.9315 0.0973 0.5147 0.051 Uiso 1 1 calc R . . . .
C21 C 0.9363(3) 0.5348(2) 0.6545(2) 0.0250(8) Uani 1 1 d . . . . .
C22 C 0.9443(3) 0.6219(3) 0.6352(3) 0.0306(9) Uani 1 1 d . . . . .
H22 H 0.9661 0.6683 0.6796 0.037 Uiso 1 1 calc R . . . .
C23 C 0.9196(3) 0.6396(3) 0.5495(3) 0.0352(10) Uani 1 1 d . . . . .
H23 H 0.9252 0.6991 0.5365 0.042 Uiso 1 1 calc R . . . .
C24 C 0.8870(3) 0.5740(3) 0.4821(3) 0.0336(9) Uani 1 1 d . . . . .
H24 H 0.8712 0.5882 0.4243 0.040 Uiso 1 1 calc R . . . .
C25 C 0.8784(3) 0.4877(3) 0.5015(2) 0.0293(9) Uani 1 1 d . . . . .
C26 C 0.9026(3) 0.4706(3) 0.5869(2) 0.0293(9) Uani 1 1 d . . . . .
C27 C 0.8509(3) 0.4000(3) 0.4508(2) 0.0333(9) Uani 1 1 d . . . . .
H27A H 0.7769 0.3848 0.4164 0.040 Uiso 1 1 calc R . . . .
H27B H 0.8896 0.3998 0.4118 0.040 Uiso 1 1 calc R . . . .
C29 C 0.8703(3) 0.5049(2) 0.7999(3) 0.0270(8) Uani 1 1 d . . . . .
C30 C 0.7830(3) 0.5324(3) 0.7490(3) 0.0376(10) Uani 1 1 d . . . . .
H30 H 0.7761 0.5479 0.6926 0.045 Uiso 1 1 calc R . . . .
C31 C 0.7060(4) 0.5373(4) 0.7802(3) 0.0501(12) Uani 1 1 d . . . . .
H31 H 0.6465 0.5564 0.7452 0.060 Uiso 1 1 calc R . . . .
C32 C 0.7153(4) 0.5148(4) 0.8616(3) 0.0502(13) Uani 1 1 d . . . . .
H32 H 0.6619 0.5178 0.8824 0.060 Uiso 1 1 calc R . . . .
C33 C 0.8021(4) 0.4877(3) 0.9132(3) 0.0445(12) Uani 1 1 d . . . . .
H33 H 0.8086 0.4725 0.9695 0.053 Uiso 1 1 calc R . . . .
C34 C 0.8798(3) 0.4827(3) 0.8824(3) 0.0329(9) Uani 1 1 d . . . . .
H34 H 0.9395 0.4642 0.9178 0.039 Uiso 1 1 calc R . . . .
C35 C 1.0855(3) 0.5541(2) 0.8286(2) 0.0251(8) Uani 1 1 d . . . . .
C36 C 1.0850(4) 0.6313(3) 0.8726(3) 0.0387(10) Uani 1 1 d . . . . .
H36 H 1.0222 0.6463 0.8694 0.046 Uiso 1 1 calc R . . . .
C37 C 1.1777(4) 0.6861(3) 0.9212(3) 0.0499(13) Uani 1 1 d . . . . .
H37 H 1.1780 0.7388 0.9510 0.060 Uiso 1 1 calc R . . . .
C38 C 1.2683(4) 0.6649(3) 0.9265(3) 0.0445(12) Uani 1 1 d . . . . .
H38 H 1.3309 0.7031 0.9595 0.053 Uiso 1 1 calc R . . . .
C39 C 1.2694(3) 0.5884(3) 0.8844(3) 0.0387(10) Uani 1 1 d . . . . .
H39 H 1.3326 0.5736 0.8889 0.046 Uiso 1 1 calc R . . . .
C40 C 1.1781(3) 0.5327(3) 0.8353(3) 0.0311(9) Uani 1 1 d . . . . .
H40 H 1.1790 0.4799 0.8063 0.037 Uiso 1 1 calc R . . . .
C8 C 1.001(2) 0.3030(8) 0.8438(8) 0.023(3) Uani 0.50(4) 1 d . U P A 1
H8 H 0.9379 0.2799 0.8565 0.028 Uiso 0.50(4) 1 calc R . P A 1
C28 C 0.907(2) 0.3820(18) 0.5954(18) 0.027(4) Uani 0.50(4) 1 d . U P A 1
C8B C 1.0398(16) 0.3091(9) 0.8351(9) 0.024(3) Uani 0.50(4) 1 d . U P A 2
C28B C 0.876(2) 0.3683(17) 0.5947(19) 0.027(4) Uani 0.50(4) 1 d . U P A 2
H28B H 0.8026 0.3544 0.5884 0.032 Uiso 0.50(4) 1 calc R . P A 2
F1 F 0.6906(2) 0.52029(16) 0.28026(18) 0.0456(7) Uani 1 1 d . . . . .
F2 F 0.6523(2) 0.58040(16) 0.37727(17) 0.0460(7) Uani 1 1 d . . . . .
F3 F 0.5455(2) 0.55730(17) 0.24872(19) 0.0562(8) Uani 1 1 d . . . . .
F7 F 0.4759(3) -0.1029(2) 0.3472(3) 0.1097(17) Uani 1 1 d . . . . .
F8 F 0.5726(2) -0.15081(16) 0.29168(17) 0.0462(6) Uani 1 1 d . . . . .
F9 F 0.6323(4) -0.0976(2) 0.42055(19) 0.0888(13) Uani 1 1 d . . . . .
F13 F 0.0727(2) -0.10834(19) 0.0464(2) 0.0643(9) Uani 1 1 d . . . . .
F14 F 0.2061(2) -0.08870(16) 0.01481(18) 0.0473(7) Uani 1 1 d . . . . .
F15 F 0.2115(3) -0.13684(17) 0.13371(19) 0.0675(9) Uani 1 1 d . . . . .
F16 F -0.0023(2) 0.1554(3) 0.1490(3) 0.121(2) Uani 1 1 d . . . . .
F17 F 0.0912(3) 0.1654(3) 0.2773(2) 0.1042(16) Uani 1 1 d . . . . .
F18 F 0.1117(3) 0.2650(2) 0.2029(3) 0.0998(15) Uani 1 1 d . . . . .
F19 F 0.3363(3) 0.4175(2) -0.02002(19) 0.0685(10) Uani 1 1 d . . . . .
F20 F 0.3038(2) 0.3475(2) -0.14110(17) 0.0592(8) Uani 1 1 d . . . . .
F21 F 0.4493(2) 0.42976(17) -0.07686(19) 0.0546(7) Uani 1 1 d . . . . .
F22 F 0.4399(2) 0.04768(18) -0.12246(16) 0.0507(7) Uani 1 1 d . . . . .
F23 F 0.5684(2) 0.1468(2) -0.11808(18) 0.0582(8) Uani 1 1 d . . . . .
F24 F 0.5832(2) 0.06144(17) -0.01692(16) 0.0427(6) Uani 1 1 d . . . . .
C41 C 0.4901(3) 0.2802(2) 0.2724(2) 0.0196(7) Uani 1 1 d . . . . .
C42 C 0.5374(3) 0.3640(2) 0.2627(2) 0.0212(7) Uani 1 1 d . . . . .
H42 H 0.5486 0.3742 0.2105 0.025 Uiso 1 1 calc R . . . .
C43 C 0.5689(3) 0.4334(2) 0.3265(2) 0.0221(7) Uani 1 1 d . . . . .
C44 C 0.5556(3) 0.4221(2) 0.4041(2) 0.0282(9) Uani 1 1 d . . . . .
H44 H 0.5764 0.4697 0.4473 0.034 Uiso 1 1 calc R . . . .
C45 C 0.5111(3) 0.3391(3) 0.4170(2) 0.0303(9) Uani 1 1 d . . . . .
C46 C 0.4783(3) 0.2709(2) 0.3524(2) 0.0273(8) Uani 1 1 d . . . . .
H46 H 0.4464 0.2153 0.3627 0.033 Uiso 1 1 calc R . . . .
C47 C 0.6151(3) 0.5224(3) 0.3084(3) 0.0312(9) Uani 1 1 d . . . . .
C48 C 0.4957(5) 0.3235(3) 0.4999(3) 0.0544(15) Uani 1 1 d . . . . .
C49 C 0.5405(3) 0.1323(2) 0.2483(2) 0.0203(7) Uani 1 1 d . . . . .
C50 C 0.6420(3) 0.1602(3) 0.2530(2) 0.0271(8) Uani 1 1 d . . . . .
H50 H 0.6606 0.2151 0.2329 0.033 Uiso 1 1 calc R . . . .
C51 C 0.7158(3) 0.1104(3) 0.2861(3) 0.0338(9) Uani 1 1 d . . . . .
C52 C 0.6926(3) 0.0308(3) 0.3173(3) 0.0354(10) Uani 1 1 d . . . . .
H52 H 0.7430 -0.0035 0.3396 0.042 Uiso 1 1 calc R . . . .
C53 C 0.5946(3) 0.0025(3) 0.3153(2) 0.0310(9) Uani 1 1 d . . . . .
C54 C 0.5201(3) 0.0526(2) 0.2821(2) 0.0242(8) Uani 1 1 d . . . . .
H54 H 0.4534 0.0317 0.2826 0.029 Uiso 1 1 calc R . . . .
C55 C 0.8199(4) 0.1430(4) 0.2852(4) 0.0596(15) Uani 1 1 d . . . . .
C56 C 0.5674(4) -0.0865(3) 0.3440(3) 0.0469(12) Uani 1 1 d . . . . .
C57 C 0.3399(3) 0.1417(2) 0.1848(2) 0.0204(7) Uani 1 1 d . . . . .
C58 C 0.2662(3) 0.1803(2) 0.2007(2) 0.0227(8) Uani 1 1 d . . . . .
H58 H 0.2857 0.2384 0.2279 0.027 Uiso 1 1 calc R . . . .
C59 C 0.1647(3) 0.1361(3) 0.1779(2) 0.0267(8) Uani 1 1 d . . . . .
C60 C 0.1320(3) 0.0518(2) 0.1377(2) 0.0253(8) Uani 1 1 d . . . . .
H60 H 0.0629 0.0221 0.1221 0.030 Uiso 1 1 calc R . . . .
C61 C 0.2031(3) 0.0119(2) 0.1209(2) 0.0228(8) Uani 1 1 d . . . . .
C62 C 0.3043(3) 0.0563(2) 0.1432(2) 0.0206(7) Uani 1 1 d . . . . .
H62 H 0.3509 0.0276 0.1297 0.025 Uiso 1 1 calc R . . . .
C63 C 0.0906(3) 0.1793(3) 0.2004(3) 0.0369(10) Uani 1 1 d . . . . .
C64 C 0.1730(3) -0.0799(3) 0.0790(3) 0.0325(9) Uani 1 1 d . . . . .
C65 C 0.4593(3) 0.2152(2) 0.1086(2) 0.0199(7) Uani 1 1 d . . . . .
C66 C 0.4918(3) 0.1591(2) 0.0620(2) 0.0232(8) Uani 1 1 d . . . . .
H66 H 0.5194 0.1115 0.0890 0.028 Uiso 1 1 calc R . . . .
C67 C 0.4853(3) 0.1700(2) -0.0223(2) 0.0253(8) Uani 1 1 d . . . . .
C68 C 0.4464(3) 0.2385(3) -0.0637(2) 0.0291(9) Uani 1 1 d . . . . .
H68 H 0.4420 0.2462 -0.1212 0.035 Uiso 1 1 calc R . . . .
C69 C 0.4139(3) 0.2960(3) -0.0194(2) 0.0269(8) Uani 1 1 d . . . . .
C70 C 0.4193(3) 0.2840(3) 0.0650(2) 0.0250(8) Uani 1 1 d . . . . .
H70 H 0.3953 0.3236 0.0935 0.030 Uiso 1 1 calc R . . . .
C71 C 0.3753(4) 0.3717(3) -0.0638(3) 0.0382(10) Uani 1 1 d . . . . .
C72 C 0.5192(4) 0.1068(3) -0.0690(3) 0.0357(10) Uani 1 1 d . . . . .
B1 B 0.4573(3) 0.1935(3) 0.2043(2) 0.0187(8) Uani 1 1 d . . . . .
F4 F 0.5264(11) 0.3905(9) 0.5555(9) 0.063(3) Uani 0.674(14) 1 d . U P B 1
F5 F 0.4001(7) 0.2930(9) 0.4917(5) 0.098(3) Uani 0.674(14) 1 d . U P B 1
F6 F 0.5486(10) 0.2601(5) 0.5412(4) 0.084(3) Uani 0.674(14) 1 d . U P B 1
F10A F 0.8261(8) 0.188(2) 0.2239(11) 0.078(7) Uani 0.46(3) 1 d . U P C 1
F11A F 0.8835(17) 0.0858(14) 0.301(3) 0.069(6) Uani 0.46(3) 1 d . U P C 1
F12A F 0.8719(9) 0.2117(8) 0.3584(9) 0.050(3) Uani 0.46(3) 1 d . U P C 1
F4A F 0.560(3) 0.380(2) 0.563(2) 0.096(8) Uani 0.326(14) 1 d . U P B 2
F5A F 0.3971(18) 0.3514(15) 0.4848(13) 0.110(6) Uani 0.326(14) 1 d . U P B 2
F6A F 0.470(2) 0.2497(8) 0.5117(10) 0.079(5) Uani 0.326(14) 1 d . U P B 2
F10 F 0.8115(8) 0.1330(14) 0.1955(10) 0.086(4) Uani 0.54(3) 1 d . U P C 2
F11 F 0.8785(15) 0.0879(15) 0.318(2) 0.081(7) Uani 0.54(3) 1 d . U P C 2
F12 F 0.8610(11) 0.2169(10) 0.309(2) 0.116(9) Uani 0.54(3) 1 d . U P C 2

loop_
_atom_site_aniso_label
_atom_site_aniso_U_11
_atom_site_aniso_U_22
_atom_site_aniso_U_33
_atom_site_aniso_U_23
_atom_site_aniso_U_13
_atom_site_aniso_U_12
Ir1 0.03879(9) 0.01332(7) 0.01969(7) 0.00361(5) 0.00983(6) 0.00404(6)
P1 0.0481(7) 0.0162(5) 0.0209(5) 0.0010(4) 0.0000(4) 0.0092(4)
P2 0.0267(5) 0.0157(4) 0.0240(5) 0.0021(4) 0.0112(4) 0.0035(4)
O1 0.0501(19) 0.0289(15) 0.0223(14) 0.0020(11) 0.0045(13) 0.0039(13)
O2 0.0467(18) 0.0268(15) 0.0224(13) 0.0070(11) 0.0072(12) 0.0120(13)
N1 0.054(3) 0.0236(18) 0.041(2) -0.0060(15) 0.0247(19) -0.0144(17)
C1 0.046(2) 0.0174(18) 0.0255(19) 0.0068(15) -0.0015(17) 0.0007(17)
C1A 0.048(3) 0.040(3) 0.041(3) -0.005(2) 0.020(2) -0.020(2)
C2 0.049(3) 0.0191(19) 0.035(2) 0.0109(17) 0.0096(19) 0.0066(18)
C2A 0.053(3) 0.087(5) 0.070(4) -0.005(3) 0.033(3) -0.030(3)
C3 0.037(2) 0.034(2) 0.045(3) 0.020(2) 0.011(2) 0.0083(19)
C4 0.031(2) 0.041(2) 0.032(2) 0.0167(19) 0.0018(18) 0.0019(19)
C5 0.032(2) 0.028(2) 0.0242(19) 0.0082(16) 0.0042(16) -0.0065(17)
C6 0.053(3) 0.020(2) 0.028(2) 0.0040(16) -0.0004(19) 0.0024(19)
C7 0.049(3) 0.039(2) 0.023(2) 0.0063(18) 0.0003(19) -0.002(2)
C9 0.050(3) 0.0175(19) 0.026(2) -0.0030(15) 0.0061(18) 0.0056(18)
C10 0.046(3) 0.041(3) 0.027(2) 0.0088(18) 0.0134(19) 0.007(2)
C11 0.050(3) 0.051(3) 0.041(3) 0.013(2) 0.018(2) 0.000(2)
C12 0.050(3) 0.050(3) 0.036(2) -0.008(2) 0.015(2) -0.003(2)
C13 0.061(3) 0.039(3) 0.045(3) -0.006(2) -0.015(2) 0.012(2)
C14 0.071(4) 0.023(2) 0.042(3) -0.0016(19) -0.013(2) 0.006(2)
C15 0.053(3) 0.0182(19) 0.034(2) 0.0038(16) 0.008(2) 0.0146(19)
C16 0.057(3) 0.026(2) 0.033(2) -0.0002(18) 0.003(2) 0.017(2)
C17 0.059(3) 0.032(2) 0.041(3) 0.004(2) 0.011(2) 0.020(2)
C18 0.073(4) 0.032(2) 0.049(3) 0.007(2) 0.023(3) 0.023(3)
C19 0.083(4) 0.028(2) 0.036(2) -0.0021(19) 0.020(3) 0.016(2)
C20 0.064(3) 0.020(2) 0.035(2) -0.0020(17) 0.009(2) 0.006(2)
C21 0.029(2) 0.0194(18) 0.031(2) 0.0068(15) 0.0151(16) 0.0067(15)
C22 0.030(2) 0.0198(19) 0.046(2) 0.0102(17) 0.0165(18) 0.0069(16)
C23 0.035(2) 0.025(2) 0.045(2) 0.0156(18) 0.0128(19) 0.0065(18)
C24 0.031(2) 0.035(2) 0.037(2) 0.0212(18) 0.0113(18) 0.0103(18)
C25 0.030(2) 0.034(2) 0.0270(19) 0.0114(17) 0.0122(17) 0.0111(17)
C26 0.041(2) 0.025(2) 0.029(2) 0.0107(16) 0.0167(18) 0.0157(18)
C27 0.039(2) 0.040(2) 0.0232(19) 0.0152(17) 0.0097(17) 0.0165(19)
C29 0.026(2) 0.0207(18) 0.035(2) -0.0048(16) 0.0140(17) 0.0004(15)
C30 0.035(2) 0.041(3) 0.042(2) 0.007(2) 0.018(2) 0.014(2)
C31 0.039(3) 0.060(3) 0.056(3) 0.006(3) 0.020(2) 0.014(2)
C32 0.039(3) 0.060(3) 0.058(3) -0.007(3) 0.030(2) 0.003(2)
C33 0.047(3) 0.052(3) 0.034(2) -0.005(2) 0.021(2) -0.003(2)
C34 0.034(2) 0.035(2) 0.029(2) -0.0021(17) 0.0140(18) 0.0021(18)
C35 0.029(2) 0.0154(17) 0.0302(19) 0.0023(15) 0.0111(16) 0.0023(15)
C36 0.040(3) 0.025(2) 0.047(3) -0.0053(19) 0.009(2) 0.0093(18)
C37 0.051(3) 0.021(2) 0.062(3) -0.009(2) 0.002(2) 0.004(2)
C38 0.036(3) 0.026(2) 0.054(3) 0.004(2) 0.003(2) -0.0086(19)
C39 0.029(2) 0.036(2) 0.051(3) 0.007(2) 0.017(2) -0.0015(18)
C40 0.032(2) 0.025(2) 0.038(2) 0.0017(17) 0.0164(18) 0.0023(17)
C8 0.033(8) 0.020(4) 0.015(4) 0.002(3) 0.007(5) 0.007(5)
C28 0.043(12) 0.022(9) 0.020(5) 0.008(5) 0.018(8) 0.002(8)
C8B 0.019(7) 0.031(5) 0.021(4) 0.001(3) 0.008(4) 0.004(5)
C28B 0.041(11) 0.014(7) 0.030(5) 0.006(5) 0.021(9) 0.000(7)
F1 0.0494(16) 0.0343(14) 0.0643(17) -0.0012(12) 0.0414(14) -0.0059(12)
F2 0.0607(18) 0.0257(13) 0.0536(16) -0.0100(11) 0.0326(14) -0.0092(12)
F3 0.0493(17) 0.0361(15) 0.0709(19) 0.0311(14) 0.0098(14) -0.0005(13)
F7 0.121(3) 0.061(2) 0.235(5) 0.096(3) 0.144(4) 0.063(2)
F8 0.0534(17) 0.0324(14) 0.0516(16) 0.0032(12) 0.0161(13) 0.0117(12)
F9 0.178(4) 0.055(2) 0.0386(17) 0.0220(15) 0.030(2) 0.053(2)
F13 0.0325(15) 0.0492(17) 0.099(2) -0.0307(17) 0.0231(15) -0.0153(13)
F14 0.0515(17) 0.0320(14) 0.0603(17) -0.0144(12) 0.0301(14) -0.0051(12)
F15 0.105(3) 0.0229(14) 0.0577(18) 0.0091(13) 0.0097(17) 0.0118(15)
F16 0.0343(19) 0.166(4) 0.142(4) -0.090(3) 0.002(2) 0.039(2)
F17 0.143(4) 0.155(4) 0.090(3) 0.057(3) 0.089(3) 0.114(3)
F18 0.094(3) 0.049(2) 0.215(5) 0.034(3) 0.114(3) 0.039(2)
F19 0.113(3) 0.079(2) 0.0534(17) 0.0448(16) 0.0514(19) 0.070(2)
F20 0.0630(19) 0.0573(18) 0.0381(15) 0.0228(13) -0.0040(13) 0.0078(15)
F21 0.0648(19) 0.0349(15) 0.0630(18) 0.0182(13) 0.0262(15) -0.0001(13)
F22 0.0663(19) 0.0483(16) 0.0314(13) -0.0138(12) 0.0133(13) 0.0073(14)
F23 0.085(2) 0.0631(19) 0.0532(17) 0.0139(15) 0.0545(17) 0.0208(17)
F24 0.0523(16) 0.0473(16) 0.0406(14) 0.0010(12) 0.0271(12) 0.0193(13)
C41 0.0216(18) 0.0186(17) 0.0205(17) 0.0033(13) 0.0088(14) 0.0062(14)
C42 0.0219(18) 0.0228(18) 0.0227(17) 0.0058(14) 0.0124(15) 0.0049(14)
C43 0.0205(18) 0.0215(18) 0.0257(18) 0.0037(14) 0.0092(15) 0.0058(14)
C44 0.043(2) 0.0178(18) 0.0264(19) -0.0014(15) 0.0169(17) 0.0054(17)
C45 0.048(3) 0.023(2) 0.0265(19) 0.0054(16) 0.0221(18) 0.0073(18)
C46 0.043(2) 0.0153(17) 0.030(2) 0.0053(15) 0.0199(18) 0.0055(16)
C47 0.032(2) 0.025(2) 0.036(2) 0.0011(17) 0.0144(18) -0.0001(17)
C48 0.105(5) 0.029(3) 0.039(3) 0.002(2) 0.046(3) -0.003(3)
C49 0.0239(19) 0.0206(17) 0.0161(16) -0.0024(13) 0.0072(14) 0.0043(14)
C50 0.027(2) 0.027(2) 0.0264(19) 0.0000(15) 0.0097(16) 0.0030(16)
C51 0.025(2) 0.039(2) 0.033(2) -0.0067(18) 0.0054(17) 0.0062(18)
C52 0.035(2) 0.043(3) 0.028(2) -0.0021(18) 0.0054(17) 0.021(2)
C53 0.045(3) 0.029(2) 0.0226(19) 0.0042(16) 0.0118(17) 0.0159(19)
C54 0.029(2) 0.0223(18) 0.0221(18) 0.0031(14) 0.0108(15) 0.0052(15)
C55 0.030(3) 0.065(4) 0.085(4) 0.011(3) 0.018(3) 0.018(3)
C56 0.065(3) 0.040(3) 0.047(3) 0.013(2) 0.025(3) 0.028(2)
C57 0.0240(19) 0.0205(17) 0.0187(16) 0.0067(14) 0.0098(14) 0.0051(14)
C58 0.0249(19) 0.0189(17) 0.0281(19) 0.0070(14) 0.0137(15) 0.0047(15)
C59 0.028(2) 0.029(2) 0.032(2) 0.0113(16) 0.0188(17) 0.0108(16)
C60 0.0193(19) 0.028(2) 0.0288(19) 0.0104(16) 0.0097(15) 0.0027(15)
C61 0.0230(19) 0.0223(18) 0.0236(18) 0.0072(14) 0.0095(15) 0.0032(15)
C62 0.0222(18) 0.0205(17) 0.0225(17) 0.0050(14) 0.0107(14) 0.0070(14)
C63 0.031(2) 0.034(2) 0.053(3) 0.012(2) 0.023(2) 0.0101(19)
C64 0.030(2) 0.028(2) 0.037(2) 0.0000(17) 0.0126(18) -0.0023(17)
C65 0.0193(18) 0.0198(17) 0.0206(17) 0.0007(14) 0.0093(14) -0.0004(14)
C66 0.0226(19) 0.0236(18) 0.0248(18) 0.0021(15) 0.0119(15) 0.0010(15)
C67 0.026(2) 0.028(2) 0.0229(18) -0.0022(15) 0.0144(15) -0.0038(16)
C68 0.029(2) 0.036(2) 0.0189(18) 0.0020(16) 0.0108(16) -0.0048(17)
C69 0.024(2) 0.030(2) 0.0234(18) 0.0065(16) 0.0082(15) -0.0004(16)
C70 0.025(2) 0.029(2) 0.0237(18) 0.0033(15) 0.0129(15) 0.0028(16)
C71 0.043(3) 0.048(3) 0.027(2) 0.0122(19) 0.0147(19) 0.010(2)
C72 0.051(3) 0.035(2) 0.025(2) 0.0010(17) 0.023(2) 0.001(2)
B1 0.021(2) 0.0181(19) 0.0210(19) 0.0049(15) 0.0114(16) 0.0049(15)
F4 0.137(9) 0.034(3) 0.039(5) 0.001(3) 0.056(6) 0.021(4)
F5 0.101(5) 0.140(8) 0.061(4) 0.009(6) 0.063(4) -0.022(6)
F6 0.174(9) 0.076(4) 0.039(3) 0.041(3) 0.056(5) 0.078(5)
F10A 0.035(5) 0.142(19) 0.072(9) 0.049(10) 0.033(6) 0.022(8)
F11A 0.024(6) 0.048(7) 0.140(18) -0.019(7) 0.039(8) 0.001(5)
F12A 0.032(4) 0.029(4) 0.082(7) -0.011(4) 0.015(5) -0.001(3)
F4A 0.17(2) 0.065(13) 0.023(6) -0.002(8) 0.021(11) -0.031(12)
F5A 0.166(12) 0.104(13) 0.103(9) -0.007(10) 0.118(9) -0.009(12)
F6A 0.177(13) 0.037(6) 0.043(7) 0.016(5) 0.070(8) 0.010(8)
F10 0.041(4) 0.114(10) 0.114(8) 0.000(8) 0.048(5) 0.005(5)
F11 0.029(7) 0.100(10) 0.108(11) -0.013(7) 0.006(7) 0.036(6)
F12 0.044(6) 0.083(7) 0.21(3) -0.078(12) 0.060(11) -0.029(5)

loop_
_atom_type_symbol
_atom_type_description
_atom_type_scat_dispersion_real
_atom_type_scat_dispersion_imag
_atom_type_scat_source
C C 0.0033 0.0016 'International Tables Vol C Tables 4.2.6.8 and 6.1.1.4'
H H 0.0000 0.0000 'International Tables Vol C Tables 4.2.6.8 and 6.1.1.4'
B B 0.0013 0.0007 'International Tables Vol C Tables 4.2.6.8 and 6.1.1.4'
F F 0.0171 0.0103 'International Tables Vol C Tables 4.2.6.8 and 6.1.1.4'
Ir Ir -1.4442 7.9887 'International Tables Vol C Tables 4.2.6.8 and 6.1.1.4'
N N 0.0061 0.0033 'International Tables Vol C Tables 4.2.6.8 and 6.1.1.4'
O O 0.0106 0.0060 'International Tables Vol C Tables 4.2.6.8 and 6.1.1.4'
P P 0.1023 0.0942 'International Tables Vol C Tables 4.2.6.8 and 6.1.1.4'

loop_
_exptl_crystal_face_index_h
_exptl_crystal_face_index_k
_exptl_crystal_face_index_l
_exptl_crystal_face_perp_dist
13 -11 -18 0.0723
3 21 -4 0.0844
-7 -18 11 0.0557
9 6 -22 0.0975
-10 4 -11 0.0381
9 -18 -13 0.0646
-14 -4 20 0.0475
14 -4 11 0.0121
-12 14 17 0.0508

loop_
_geom_angle_atom_site_label_1
_geom_angle_atom_site_label_2
_geom_angle_atom_site_label_3
_geom_angle
P1 Ir1 H 80(2)
P2 Ir1 H 93(2)
P2 Ir1 P1 172.91(4)
N1 Ir1 H 175(2)
N1 Ir1 P1 96.30(10)
N1 Ir1 P2 90.78(10)
C8 Ir1 H 95(2)
C8 Ir1 P1 86.1(4)
C8 Ir1 P2 94.8(3)
C8 Ir1 N1 80.3(8)
C28 Ir1 H 88(2)
C28 Ir1 P1 97.1(8)
C28 Ir1 P2 82.4(8)
C28 Ir1 N1 96.9(8)
C28 Ir1 C8 176.0(9)
C8B Ir1 H 79(2)
C8B Ir1 P1 81.9(4)
C8B Ir1 P2 97.0(4)
C8B Ir1 N1 97.0(7)
C8B Ir1 C28B 177.1(9)
C28B Ir1 H 100(2)
C28B Ir1 P1 95.6(8)
C28B Ir1 P2 85.4(8)
C28B Ir1 N1 84.6(7)
C1 P1 Ir1 102.75(13)
C9 P1 Ir1 115.54(14)
C9 P1 C1 108.10(19)
C9 P1 C15 106.5(2)
C15 P1 Ir1 120.45(14)
C15 P1 C1 102.0(2)
C21 P2 Ir1 102.61(12)
C29 P2 Ir1 114.93(13)
C29 P2 C21 106.16(18)
C29 P2 C35 105.35(17)
C35 P2 Ir1 120.80(12)
C35 P2 C21 105.73(17)
C8 O1 C7 110.6(5)
C8B O1 C7 109.3(6)
C28 O2 C27 109.1(12)
C28B O2 C27 112.3(12)
C1A N1 Ir1 170.0(3)
C2 C1 P1 131.6(3)
C6 C1 P1 110.8(3)
C6 C1 C2 117.3(4)
N1 C1A C2A 177.4(5)
C1 C2 H2 120.4
C1 C2 C3 119.2(4)
C3 C2 H2 120.4
C1A C2A H2AA 109.5
C1A C2A H2AB 109.5
C1A C2A H2AC 109.5
H2AA C2A H2AB 109.5
H2AA C2A H2AC 109.5
H2AB C2A H2AC 109.5
C2 C3 H3 119.0
C4 C3 C2 122.0(4)
C4 C3 H3 119.0
C3 C4 H4 120.6
C5 C4 C3 118.8(4)
C5 C4 H4 120.6
C4 C5 C7 135.2(4)
C6 C5 C4 118.5(4)
C6 C5 C7 106.3(4)
C1 C6 C8 126.0(5)
C1 C6 C8B 123.1(7)
C5 C6 C1 124.2(4)
C5 C6 C8 109.3(5)
C5 C6 C8B 110.7(6)
O1 C7 C5 103.7(3)
O1 C7 H7A 111.0
O1 C7 H7B 111.0
C5 C7 H7A 111.0
C5 C7 H7B 111.0
H7A C7 H7B 109.0
C10 C9 P1 121.9(3)
C10 C9 C14 119.5(4)
C14 C9 P1 118.4(3)
C9 C10 H10 120.0
C9 C10 C11 120.0(4)
C11 C10 H10 120.0
C10 C11 H11 119.8
C12 C11 C10 120.4(5)
C12 C11 H11 119.8
C11 C12 H12 119.9
C11 C12 C13 120.3(5)
C13 C12 H12 119.9
C12 C13 H13 120.1
C12 C13 C14 119.8(5)
C14 C13 H13 120.1
C9 C14 C13 120.0(5)
C9 C14 H14 120.0
C13 C14 H14 120.0
C16 C15 P1 118.0(3)
C20 C15 P1 123.0(4)
C20 C15 C16 118.8(4)
C15 C16 H16 119.8
C17 C16 C15 120.3(4)
C17 C16 H16 119.8
C16 C17 H17 119.9
C16 C17 C18 120.2(5)
C18 C17 H17 119.9
C17 C18 H18 120.1
C19 C18 C17 119.7(5)
C19 C18 H18 120.1
C18 C19 H19 119.5
C18 C19 C20 121.0(4)
C20 C19 H19 119.5
C15 C20 H20 120.0
C19 C20 C15 120.0(5)
C19 C20 H20 120.0
C22 C21 P2 131.6(3)
C26 C21 P2 110.7(3)
C26 C21 C22 117.7(4)
C21 C22 H22 120.7
C21 C22 C23 118.7(4)
C23 C22 H22 120.7
C22 C23 H23 118.6
C24 C23 C22 122.9(4)
C24 C23 H23 118.6
C23 C24 H24 120.9
C25 C24 C23 118.2(4)
C25 C24 H24 120.9
C24 C25 C26 118.6(4)
C24 C25 C27 135.3(4)
C26 C25 C27 106.1(3)
C21 C26 C25 123.9(4)
C21 C26 C28 124.8(12)
C21 C26 C28B 125.1(11)
C25 C26 C28 110.2(12)
C25 C26 C28B 110.8(11)
O2 C27 C25 103.9(3)
O2 C27 H27A 111.0
O2 C27 H27B 111.0
C25 C27 H27A 111.0
C25 C27 H27B 111.0
H27A C27 H27B 109.0
C30 C29 P2 121.1(3)
C30 C29 C34 119.5(4)
C34 C29 P2 119.1(3)
C29 C30 H30 120.0
C31 C30 C29 120.0(4)
C31 C30 H30 120.0
C30 C31 H31 119.8
C32 C31 C30 120.3(5)
C32 C31 H31 119.8
C31 C32 H32 119.9
C31 C32 C33 120.2(4)
C33 C32 H32 119.9
C32 C33 H33 120.1
C32 C33 C34 119.8(4)
C34 C33 H33 120.1
C29 C34 H34 120.0
C33 C34 C29 120.1(4)
C33 C34 H34 120.0
C36 C35 P2 120.2(3)
C40 C35 P2 120.2(3)
C40 C35 C36 119.5(4)
C35 C36 H36 120.5
C37 C36 C35 119.1(4)
C37 C36 H36 120.5
C36 C37 H37 119.6
C38 C37 C36 120.9(4)
C38 C37 H37 119.6
C37 C38 H38 119.9
C37 C38 C39 120.3(4)
C39 C38 H38 119.9
C38 C39 H39 120.0
C38 C39 C40 120.1(4)
C40 C39 H39 120.0
C35 C40 C39 120.2(4)
C35 C40 H40 119.9
C39 C40 H40 119.9
Ir1 C8 H8 108.6
O1 C8 Ir1 125.3(11)
O1 C8 C6 97.8(12)
O1 C8 H8 108.6
C6 C8 Ir1 106.7(10)
C6 C8 H8 108.6
O2 C28 Ir1 131.5(18)
O2 C28 C26 109.8(19)
C26 C28 Ir1 118.7(16)
O1 C8B Ir1 130.9(9)
O1 C8B C6 108.1(9)
C6 C8B Ir1 120.4(8)
Ir1 C28B H28B 106.0
O2 C28B Ir1 128.9(19)
O2 C28B C26 98.2(16)
O2 C28B H28B 106.0
C26 C28B Ir1 109.8(14)
C26 C28B H28B 106.0
C42 C41 C46 114.6(3)
C42 C41 B1 126.3(3)
C46 C41 B1 118.9(3)
C41 C42 H42 118.7
C41 C42 C43 122.7(3)
C43 C42 H42 118.7
C42 C43 C47 118.7(3)
C44 C43 C42 121.2(3)
C44 C43 C47 120.1(3)
C43 C44 H44 121.1
C43 C44 C45 117.9(3)
C45 C44 H44 121.1
C44 C45 C48 119.9(4)
C46 C45 C44 120.5(3)
C46 C45 C48 119.6(4)
C41 C46 H46 118.4
C45 C46 C41 123.2(3)
C45 C46 H46 118.4
F1 C47 F2 106.8(3)
F1 C47 F3 106.9(3)
F1 C47 C43 112.8(3)
F2 C47 F3 105.6(3)
F2 C47 C43 112.8(3)
F3 C47 C43 111.5(3)
F4 C48 C45 115.7(8)
F4 C48 F5 105.2(9)
F4 C48 F6 105.3(8)
F5 C48 C45 114.3(5)
F5 C48 F6 104.7(6)
F6 C48 C45 110.7(5)
F4A C48 C45 112.0(16)
F4A C48 F5A 102.6(15)
F5A C48 C45 102.0(8)
F6A C48 C45 116.8(7)
F6A C48 F4A 121.1(17)
F6A C48 F5A 97.6(13)
C50 C49 B1 118.9(3)
C54 C49 C50 115.4(3)
C54 C49 B1 125.7(3)
C49 C50 H50 118.9
C51 C50 C49 122.3(4)
C51 C50 H50 118.9
C50 C51 C55 118.7(4)
C52 C51 C50 120.9(4)
C52 C51 C55 120.4(4)
C51 C52 H52 120.9
C53 C52 C51 118.3(4)
C53 C52 H52 120.9
C52 C53 C54 121.0(4)
C52 C53 C56 118.4(4)
C54 C53 C56 120.5(4)
C49 C54 H54 119.0
C53 C54 C49 122.1(4)
C53 C54 H54 119.0
C51 C55 F12A 106.5(7)
F10A C55 C51 116.8(6)
F10A C55 F11A 111.0(18)
F10A C55 F12A 99.8(13)
F11A C55 C51 117.1(11)
F11A C55 F12A 103.1(14)
F10 C55 C51 106.3(6)
F11 C55 C51 110.1(12)
F11 C55 F10 100.5(16)
F12 C55 C51 119.9(8)
F12 C55 F10 105.0(13)
F12 C55 F11 112.7(16)
F7 C56 F8 107.5(5)
F7 C56 F9 107.6(5)
F7 C56 C53 113.0(4)
F8 C56 C53 111.6(4)
F9 C56 F8 103.9(4)
F9 C56 C53 112.7(4)
C58 C57 C62 115.3(3)
C58 C57 B1 123.6(3)
C62 C57 B1 121.0(3)
C57 C58 H58 118.9
C59 C58 C57 122.1(3)
C59 C58 H58 118.9
C58 C59 C63 119.5(4)
C60 C59 C58 121.3(3)
C60 C59 C63 119.1(4)
C59 C60 H60 121.0
C59 C60 C61 117.9(3)
C61 C60 H60 121.0
C60 C61 C62 120.7(3)
C60 C61 C64 120.5(3)
C62 C61 C64 118.8(3)
C57 C62 H62 118.7
C61 C62 C57 122.7(3)
C61 C62 H62 118.7
F16 C63 F17 106.7(4)
F16 C63 F18 105.8(4)
F16 C63 C59 114.4(4)
F17 C63 F18 103.3(4)
F17 C63 C59 112.4(4)
F18 C63 C59 113.4(4)
F13 C64 F14 106.2(3)
F13 C64 F15 107.0(4)
F13 C64 C61 112.7(4)
F14 C64 F15 105.2(4)
F14 C64 C61 113.1(3)
F15 C64 C61 112.1(3)
C66 C65 C70 115.7(3)
C66 C65 B1 120.9(3)
C70 C65 B1 123.1(3)
C65 C66 H66 118.6
C67 C66 C65 122.8(4)
C67 C66 H66 118.6
C66 C67 C72 120.1(4)
C68 C67 C66 120.6(4)
C68 C67 C72 119.3(3)
C67 C68 H68 120.8
C67 C68 C69 118.4(3)
C69 C68 H68 120.8
C68 C69 C70 120.8(4)
C68 C69 C71 117.9(3)
C70 C69 C71 121.2(4)
C65 C70 H70 119.1
C69 C70 C65 121.8(4)
C69 C70 H70 119.1
F19 C71 F20 106.9(4)
F19 C71 F21 105.4(4)
F19 C71 C69 113.5(3)
F20 C71 F21 105.5(3)
F20 C71 C69 112.7(4)
F21 C71 C69 112.3(4)
F22 C72 F23 106.1(3)
F22 C72 C67 111.8(4)
F23 C72 C67 112.3(4)
F24 C72 F22 106.8(3)
F24 C72 F23 106.0(4)
F24 C72 C67 113.5(3)
C41 B1 C49 105.1(3)
C41 B1 C57 112.3(3)
C41 B1 C65 114.1(3)
C49 B1 C65 109.6(3)
C57 B1 C49 112.0(3)
C57 B1 C65 104.0(3)

loop_
_geom_bond_atom_site_label_1
_geom_bond_atom_site_label_2
_geom_bond_distance
Ir1 H 1.46(2)
Ir1 P1 2.3204(10)
Ir1 P2 2.3164(9)
Ir1 N1 2.117(4)
Ir1 C8 2.111(12)
Ir1 C28 2.06(3)
Ir1 C8B 2.033(13)
Ir1 C28B 2.06(3)
P1 C1 1.824(4)
P1 C9 1.818(4)
P1 C15 1.822(5)
P2 C21 1.827(4)
P2 C29 1.813(4)
P2 C35 1.821(4)
O1 C7 1.464(5)
O1 C8 1.380(14)
O1 C8B 1.382(14)
O2 C27 1.470(4)
O2 C28 1.35(3)
O2 C28B 1.39(3)
N1 C1A 1.126(6)
C1 C2 1.390(6)
C1 C6 1.384(6)
C1A C2A 1.457(7)
C2 H2 0.9500
C2 C3 1.396(6)
C2A H2AA 0.9800
C2A H2AB 0.9800
C2A H2AC 0.9800
C3 H3 0.9500
C3 C4 1.394(6)
C4 H4 0.9500
C4 C5 1.377(6)
C5 C6 1.376(5)
C5 C7 1.500(6)
C6 C8 1.603(19)
C6 C8B 1.401(14)
C7 H7A 0.9900
C7 H7B 0.9900
C9 C10 1.374(6)
C9 C14 1.389(6)
C10 H10 0.9500
C10 C11 1.393(6)
C11 H11 0.9500
C11 C12 1.363(7)
C12 H12 0.9500
C12 C13 1.375(7)
C13 H13 0.9500
C13 C14 1.392(7)
C14 H14 0.9500
C15 C16 1.396(6)
C15 C20 1.390(6)
C16 H16 0.9500
C16 C17 1.381(7)
C17 H17 0.9500
C17 C18 1.385(6)
C18 H18 0.9500
C18 C19 1.364(7)
C19 H19 0.9500
C19 C20 1.386(7)
C20 H20 0.9500
C21 C22 1.392(5)
C21 C26 1.379(5)
C22 H22 0.9500
C22 C23 1.393(6)
C23 H23 0.9500
C23 C24 1.391(6)
C24 H24 0.9500
C24 C25 1.381(5)
C25 C26 1.385(5)
C25 C27 1.502(6)
C26 C28 1.40(3)
C26 C28B 1.59(3)
C27 H27A 0.9900
C27 H27B 0.9900
C29 C30 1.387(6)
C29 C34 1.392(6)
C30 H30 0.9500
C30 C31 1.383(6)
C31 H31 0.9500
C31 C32 1.376(7)
C32 H32 0.9500
C32 C33 1.382(7)
C33 H33 0.9500
C33 C34 1.388(6)
C34 H34 0.9500
C35 C36 1.399(5)
C35 C40 1.388(6)
C36 H36 0.9500
C36 C37 1.394(6)
C37 H37 0.9500
C37 C38 1.366(7)
C38 H38 0.9500
C38 C39 1.375(6)
C39 H39 0.9500
C39 C40 1.389(6)
C40 H40 0.9500
C8 H8 1.0000
C28B H28B 1.0000
F1 C47 1.323(5)
F2 C47 1.330(4)
F3 C47 1.340(5)
F7 C56 1.305(6)
F8 C56 1.344(5)
F9 C56 1.326(6)
F13 C64 1.325(5)
F14 C64 1.326(5)
F15 C64 1.334(5)
F16 C63 1.282(5)
F17 C63 1.300(5)
F18 C63 1.308(5)
F19 C71 1.327(5)
F20 C71 1.328(5)
F21 C71 1.340(5)
F22 C72 1.342(5)
F23 C72 1.346(5)
F24 C72 1.338(5)
C41 C42 1.394(5)
C41 C46 1.409(5)
C41 B1 1.632(5)
C42 H42 0.9500
C42 C43 1.395(5)
C43 C44 1.381(5)
C43 C47 1.505(5)
C44 H44 0.9500
C44 C45 1.387(5)
C45 C46 1.387(5)
C45 C48 1.492(6)
C46 H46 0.9500
C48 F4 1.284(13)
C48 F5 1.318(10)
C48 F6 1.397(8)
C48 F4A 1.32(3)
C48 F5A 1.49(2)
C48 F6A 1.183(12)
C49 C50 1.408(5)
C49 C54 1.398(5)
C49 B1 1.639(5)
C50 H50 0.9500
C50 C51 1.387(6)
C51 C52 1.382(6)
C51 C55 1.485(7)
C52 H52 0.9500
C52 C53 1.376(6)
C53 C54 1.397(5)
C53 C56 1.502(6)
C54 H54 0.9500
C55 F10A 1.266(12)
C55 F11A 1.35(3)
C55 F12A 1.486(16)
C55 F10 1.460(16)
C55 F11 1.30(2)
C55 F12 1.182(13)
C57 C58 1.400(5)
C57 C62 1.405(5)
C57 B1 1.636(5)
C58 H58 0.9500
C58 C59 1.398(5)
C59 C60 1.383(5)
C59 C63 1.497(6)
C60 H60 0.9500
C60 C61 1.384(5)
C61 C62 1.396(5)
C61 C64 1.496(5)
C62 H62 0.9500
C65 C66 1.399(5)
C65 C70 1.402(5)
C65 B1 1.645(5)
C66 H66 0.9500
C66 C67 1.391(5)
C67 C68 1.377(6)
C67 C72 1.490(6)
C68 H68 0.9500
C68 C69 1.388(6)
C69 C70 1.399(5)
C69 C71 1.492(6)
C70 H70 0.9500

loop_
_geom_torsion_atom_site_label_1
_geom_torsion_atom_site_label_2
_geom_torsion_atom_site_label_3
_geom_torsion_atom_site_label_4
_geom_torsion
Ir1 P1 C1 C2 -167.7(4)
Ir1 P1 C1 C6 6.3(4)
Ir1 P1 C9 C10 -123.5(3)
Ir1 P1 C9 C14 50.8(4)
Ir1 P1 C15 C16 55.1(4)
Ir1 P1 C15 C20 -129.4(3)
Ir1 P2 C21 C22 -168.7(4)
Ir1 P2 C21 C26 9.6(3)
Ir1 P2 C29 C30 -99.5(3)
Ir1 P2 C29 C34 74.0(3)
Ir1 P2 C35 C36 -160.8(3)
Ir1 P2 C35 C40 23.6(4)
P1 C1 C2 C3 173.2(4)
P1 C1 C6 C5 -173.8(4)
P1 C1 C6 C8 15.2(13)
P1 C1 C6 C8B -11.7(13)
P1 C9 C10 C11 173.9(4)
P1 C9 C14 C13 -174.1(4)
P1 C15 C16 C17 174.7(3)
P1 C15 C20 C19 -174.7(3)
P2 C21 C22 C23 177.2(3)
P2 C21 C26 C25 -177.2(3)
P2 C21 C26 C28 -10.4(15)
P2 C21 C26 C28B 9.0(13)
P2 C29 C30 C31 173.1(4)
P2 C29 C34 C33 -173.1(3)
P2 C35 C36 C37 -174.5(4)
P2 C35 C40 C39 174.7(3)
C1 P1 C9 C10 -9.1(4)
C1 P1 C9 C14 165.2(4)
C1 P1 C15 C16 -57.6(4)
C1 P1 C15 C20 117.9(4)
C1 C2 C3 C4 -0.3(7)
C1 C6 C8 Ir1 -30.3(16)
C1 C6 C8 O1 -160.8(6)
C1 C6 C8B Ir1 12(2)
C1 C6 C8B O1 -176.1(9)
C2 C1 C6 C5 1.1(7)
C2 C1 C6 C8 -169.9(12)
C2 C1 C6 C8B 163.3(12)
C2 C3 C4 C5 0.5(7)
C3 C4 C5 C6 0.1(6)
C3 C4 C5 C7 -179.6(5)
C4 C5 C6 C1 -0.9(7)
C4 C5 C6 C8 171.3(10)
C4 C5 C6 C8B -165.0(11)
C4 C5 C7 O1 167.9(5)
C5 C6 C8 Ir1 157.6(7)
C5 C6 C8 O1 27.1(15)
C5 C6 C8B Ir1 176.2(10)
C5 C6 C8B O1 -11.8(18)
C6 C1 C2 C3 -0.4(7)
C6 C5 C7 O1 -11.9(5)
C7 O1 C8 Ir1 -152.0(12)
C7 O1 C8 C6 -35.1(15)
C7 O1 C8B Ir1 174.4(14)
C7 O1 C8B C6 3.5(18)
C7 C5 C6 C1 178.9(4)
C7 C5 C6 C8 -8.9(11)
C7 C5 C6 C8B 14.8(12)
C9 P1 C1 C2 69.7(5)
C9 P1 C1 C6 -116.3(3)
C9 P1 C15 C16 -170.8(3)
C9 P1 C15 C20 4.7(4)
C9 C10 C11 C12 -0.5(7)
C10 C9 C14 C13 0.4(8)
C10 C11 C12 C13 1.5(8)
C11 C12 C13 C14 -1.5(8)
C12 C13 C14 C9 0.6(8)
C14 C9 C10 C11 -0.4(7)
C15 P1 C1 C2 -42.3(5)
C15 P1 C1 C6 131.7(4)
C15 P1 C9 C10 99.8(4)
C15 P1 C9 C14 -85.9(4)
C15 C16 C17 C18 0.8(7)
C16 C15 C20 C19 0.8(6)
C16 C17 C18 C19 -0.3(7)
C17 C18 C19 C20 0.1(7)
C18 C19 C20 C15 -0.3(7)
C20 C15 C16 C17 -1.0(6)
C21 P2 C29 C30 13.2(4)
C21 P2 C29 C34 -173.4(3)
C21 P2 C35 C36 83.6(4)
C21 P2 C35 C40 -92.0(3)
C21 C22 C23 C24 0.1(6)
C21 C26 C28 Ir1 5(2)
C21 C26 C28 O2 -172.7(10)
C21 C26 C28B Ir1 -25.6(18)
C21 C26 C28B O2 -162.2(8)
C22 C21 C26 C25 1.4(6)
C22 C21 C26 C28 168.2(15)
C22 C21 C26 C28B -172.4(12)
C22 C23 C24 C25 0.4(6)
C23 C24 C25 C26 -0.1(6)
C23 C24 C25 C27 -177.3(4)
C24 C25 C26 C21 -0.8(6)
C24 C25 C26 C28 -169.3(13)
C24 C25 C26 C28B 173.7(11)
C24 C25 C27 O2 168.1(4)
C25 C26 C28 Ir1 173.5(11)
C25 C26 C28 O2 -4(2)
C25 C26 C28B Ir1 159.9(8)
C25 C26 C28B O2 23.3(17)
C26 C21 C22 C23 -1.0(6)
C26 C25 C27 O2 -9.4(4)
C27 O2 C28 Ir1 -179.6(17)
C27 O2 C28 C26 -2(2)
C27 O2 C28B Ir1 -153.6(13)
C27 O2 C28B C26 -29.8(16)
C27 C25 C26 C21 177.1(4)
C27 C25 C26 C28 8.6(13)
C27 C25 C26 C28B -8.3(11)
C29 P2 C21 C22 70.4(4)
C29 P2 C21 C26 -111.4(3)
C29 P2 C35 C36 -28.5(4)
C29 P2 C35 C40 155.9(3)
C29 C30 C31 C32 -0.2(7)
C30 C29 C34 C33 0.4(6)
C30 C31 C32 C33 0.6(8)
C31 C32 C33 C34 -0.5(8)
C32 C33 C34 C29 0.0(7)
C34 C29 C30 C31 -0.3(6)
C35 P2 C21 C22 -41.2(4)
C35 P2 C21 C26 137.1(3)
C35 P2 C29 C30 125.0(3)
C35 P2 C29 C34 -61.5(3)
C35 C36 C37 C38 -0.3(7)
C36 C35 C40 C39 -1.0(6)
C36 C37 C38 C39 -0.6(8)
C37 C38 C39 C40 0.8(7)
C38 C39 C40 C35 0.0(6)
C40 C35 C36 C37 1.1(6)
C8 O1 C7 C5 32.3(13)
C28 O2 C27 C25 7.0(13)
C8B O1 C7 C5 5.1(11)
C28B O2 C27 C25 27.0(11)
C41 C42 C43 C44 0.8(6)
C41 C42 C43 C47 -177.4(3)
C42 C41 C46 C45 -0.2(6)
C42 C41 B1 C49 106.3(4)
C42 C41 B1 C57 -131.6(4)
C42 C41 B1 C65 -13.7(5)
C42 C43 C44 C45 0.8(6)
C42 C43 C47 F1 -51.8(5)
C42 C43 C47 F2 -172.9(3)
C42 C43 C47 F3 68.5(5)
C43 C44 C45 C46 -2.0(6)
C43 C44 C45 C48 179.6(4)
C44 C43 C47 F1 130.0(4)
C44 C43 C47 F2 8.9(5)
C44 C43 C47 F3 -109.7(4)
C44 C45 C46 C41 1.7(7)
C44 C45 C48 F4 -0.3(10)
C44 C45 C48 F5 122.2(8)
C44 C45 C48 F6 -119.9(7)
C44 C45 C48 F4A -24.7(17)
C44 C45 C48 F5A 84.3(10)
C44 C45 C48 F6A -170.7(17)
C46 C41 C42 C43 -1.1(5)
C46 C41 B1 C49 -68.2(4)
C46 C41 B1 C57 53.8(4)
C46 C41 B1 C65 171.8(3)
C46 C45 C48 F4 -178.6(8)
C46 C45 C48 F5 -56.2(10)
C46 C45 C48 F6 61.7(8)
C46 C45 C48 F4A 157.0(16)
C46 C45 C48 F5A -94.1(10)
C46 C45 C48 F6A 10.9(19)
C47 C43 C44 C45 178.9(4)
C48 C45 C46 C41 -179.9(4)
C49 C50 C51 C52 -1.0(6)
C49 C50 C51 C55 177.4(4)
C50 C49 C54 C53 -2.4(5)
C50 C49 B1 C41 -70.5(4)
C50 C49 B1 C57 167.3(3)
C50 C49 B1 C65 52.4(4)
C50 C51 C52 C53 -0.4(6)
C50 C51 C55 F10A -31.7(17)
C50 C51 C55 F11A -166.9(19)
C50 C51 C55 F12A 78.6(7)
C50 C51 C55 F10 -71.7(9)
C50 C51 C55 F11 -179.8(16)
C50 C51 C55 F12 47(2)
C51 C52 C53 C54 0.4(6)
C51 C52 C53 C56 176.2(4)
C52 C51 C55 F10A 146.7(17)
C52 C51 C55 F11A 12(2)
C52 C51 C55 F12A -103.0(6)
C52 C51 C55 F10 106.7(9)
C52 C51 C55 F11 -1.3(18)
C52 C51 C55 F12 -135(2)
C52 C53 C54 C49 1.1(6)
C52 C53 C56 F7 173.8(4)
C52 C53 C56 F8 -64.9(5)
C52 C53 C56 F9 51.5(5)
C54 C49 C50 C51 2.4(5)
C54 C49 B1 C41 109.9(4)
C54 C49 B1 C57 -12.3(5)
C54 C49 B1 C65 -127.2(3)
C54 C53 C56 F7 -10.3(6)
C54 C53 C56 F8 111.0(4)
C54 C53 C56 F9 -132.6(4)
C55 C51 C52 C53 -178.8(4)
C56 C53 C54 C49 -174.7(4)
C57 C58 C59 C60 -0.5(6)
C57 C58 C59 C63 177.1(3)
C58 C57 C62 C61 -1.4(5)
C58 C57 B1 C41 19.6(5)
C58 C57 B1 C49 137.7(3)
C58 C57 B1 C65 -104.1(4)
C58 C59 C60 C61 0.3(5)
C58 C59 C63 F16 151.4(5)
C58 C59 C63 F17 -86.8(5)
C58 C59 C63 F18 30.0(6)
C59 C60 C61 C62 -0.7(5)
C59 C60 C61 C64 178.9(3)
C60 C59 C63 F16 -31.0(6)
C60 C59 C63 F17 90.8(5)
C60 C59 C63 F18 -152.4(4)
C60 C61 C62 C57 1.3(5)
C60 C61 C64 F13 12.5(5)
C60 C61 C64 F14 132.9(4)
C60 C61 C64 F15 -108.3(4)
C62 C57 C58 C59 1.0(5)
C62 C57 B1 C41 -166.2(3)
C62 C57 B1 C49 -48.1(4)
C62 C57 B1 C65 70.1(4)
C62 C61 C64 F13 -167.9(3)
C62 C61 C64 F14 -47.4(5)
C62 C61 C64 F15 71.3(5)
C63 C59 C60 C61 -177.3(3)
C64 C61 C62 C57 -178.3(3)
C65 C66 C67 C68 0.4(6)
C65 C66 C67 C72 -178.7(4)
C66 C65 C70 C69 -0.8(5)
C66 C65 B1 C41 142.7(3)
C66 C65 B1 C49 25.2(4)
C66 C65 B1 C57 -94.8(4)
C66 C67 C68 C69 -0.1(6)
C66 C67 C72 F22 100.1(4)
C66 C67 C72 F23 -140.8(4)
C66 C67 C72 F24 -20.7(5)
C67 C68 C69 C70 -0.8(6)
C67 C68 C69 C71 177.9(4)
C68 C67 C72 F22 -79.0(5)
C68 C67 C72 F23 40.1(5)
C68 C67 C72 F24 160.2(3)
C68 C69 C70 C65 1.2(6)
C68 C69 C71 F19 173.4(4)
C68 C69 C71 F20 51.7(5)
C68 C69 C71 F21 -67.3(5)
C70 C65 C66 C67 0.0(5)
C70 C65 B1 C41 -44.3(5)
C70 C65 B1 C49 -161.8(3)
C70 C65 B1 C57 78.3(4)
C70 C69 C71 F19 -7.9(6)
C70 C69 C71 F20 -129.7(4)
C70 C69 C71 F21 111.4(4)
C71 C69 C70 C65 -177.4(4)
C72 C67 C68 C69 179.0(4)
B1 C41 C42 C43 -175.8(3)
B1 C41 C46 C45 175.0(4)
B1 C49 C50 C51 -177.3(3)
B1 C49 C54 C53 177.2(3)
B1 C57 C58 C59 175.5(3)
B1 C57 C62 C61 -176.1(3)
B1 C65 C66 C67 173.5(3)
B1 C65 C70 C69 -174.2(3)

loop_
_exptl_oxdiff_crystal_face_indexfrac_h
_exptl_oxdiff_crystal_face_indexfrac_k
_exptl_oxdiff_crystal_face_indexfrac_l
_exptl_oxdiff_crystal_face_x
_exptl_oxdiff_crystal_face_y
_exptl_oxdiff_crystal_face_z
13.0018 -11.0020 -18.0004 0.3180 0.0963 -0.9142
3.0007 21.0024 -4.0042 -0.9746 -0.2680 -0.0692
-7.0012 -18.0017 11.0045 0.8801 0.2905 0.3933
9.0009 5.9998 -22.0032 -0.2953 -0.4126 -0.8470
-10.0026 3.9999 -11.0002 0.1881 -0.8216 -0.0869
9.0011 -18.0026 -12.9985 0.6869 0.1795 -0.7099
-14.0021 -3.9997 20.0033 0.3563 0.1150 0.9112
14.0035 -3.9999 10.9998 -0.2930 0.9879 -0.0044
-12.0016 14.0023 16.9997 -0.4681 -0.1247 0.8781
